data_1569833
loop_
_publ_author_name
'Khuntia, Rupkumar'
'Mahapatra, Sanat Kumar'
'Roy, Lisa'
'Chandra Pan, Subhas'

_publ_section_title
;
 Structurally divergent enantioselective synthesis of benzofuran fused
 azocine derivatives and spiro-cyclopentanone benzofurans enabled by
 sequential catalysis.
;
_journal_issue 39
_journal_name_full 'Chemical science'
_journal_page_first 10768
_journal_page_last 10776
_journal_paper_doi 10.1039/d3sc03239f
_journal_volume 14
_journal_year 2023
_chemical_absolute_configuration RSS
_chemical_formula_sum 'C37 H28 Cl3 N O4 S2'
_chemical_formula_weight 721.07
_space_group_IT_number 19
_space_group_name_Hall 'P 2ac 2ab'
_space_group_name_H-M_alt 'P 21 21 21'
_symmetry_cell_setting orthorhombic
_symmetry_space_group_name_H-M 'P 21 21 21'
_atom_sites_solution_hydrogens geom
_atom_sites_solution_primary direct
_atom_sites_solution_secondary difmap
_audit_creation_method SHELXL-97
_audit_update_record
;
2023-01-10 deposited with the CCDC.	2023-09-07 downloaded from the CCDC.
;
_cell_angle_alpha 90.00
_cell_angle_beta 90.00
_cell_angle_gamma 90.00
_cell_formula_units_Z 4
_cell_length_a 10.022(4)
_cell_length_b 11.611(5)
_cell_length_c 30.123(13)
_cell_measurement_reflns_used 9337
_cell_measurement_temperature 296(2)
_cell_measurement_theta_max 24.85
_cell_measurement_theta_min 2.22
_cell_volume 3505(3)
_computing_structure_refinement 'SHELXL-97 (Sheldrick, 1997)'
_computing_structure_solution 'SHELXS-97 (Sheldrick, 1990)'
_diffrn_ambient_temperature 296(2)
_diffrn_measured_fraction_theta_full 0.995
_diffrn_measured_fraction_theta_max 0.995
_diffrn_measurement_device_type 'Bruker APEX-II CCD'
_diffrn_measurement_method '\f and \w scans'
_diffrn_radiation_monochromator graphite
_diffrn_radiation_source 'fine-focus sealed tube'
_diffrn_radiation_type MoK\a
_diffrn_radiation_wavelength 0.71073
_diffrn_reflns_av_R_equivalents 0.0635
_diffrn_reflns_av_sigmaI/netI 0.0253
_diffrn_reflns_limit_h_max 11
_diffrn_reflns_limit_h_min -11
_diffrn_reflns_limit_k_max 13
_diffrn_reflns_limit_k_min -13
_diffrn_reflns_limit_l_max 35
_diffrn_reflns_limit_l_min -35
_diffrn_reflns_number 95518
_diffrn_reflns_theta_full 25.00
_diffrn_reflns_theta_max 25.00
_diffrn_reflns_theta_min 1.35
_exptl_absorpt_coefficient_mu 0.421
_exptl_absorpt_correction_type none
_exptl_absorpt_process_details none
_exptl_crystal_colour Yellow
_exptl_crystal_density_diffrn 1.366
_exptl_crystal_density_method 'not measured'
_exptl_crystal_description Block
_exptl_crystal_F_000 1488
_exptl_crystal_size_max 0.22
_exptl_crystal_size_mid 0.16
_exptl_crystal_size_min 0.10
_refine_diff_density_max 0.824
_refine_diff_density_min -0.893
_refine_diff_density_rms 0.088
_refine_ls_abs_structure_details 'Flack H D (1983), Acta Cryst. A39, 876-881'
_refine_ls_abs_structure_Flack 0.05(14)
_refine_ls_extinction_method none
_refine_ls_goodness_of_fit_ref 1.008
_refine_ls_hydrogen_treatment mixed
_refine_ls_matrix_type full
_refine_ls_number_parameters 425
_refine_ls_number_reflns 6128
_refine_ls_number_restraints 0
_refine_ls_restrained_S_all 1.008
_refine_ls_R_factor_all 0.0935
_refine_ls_R_factor_gt 0.0770
_refine_ls_shift/su_max 0.000
_refine_ls_shift/su_mean 0.000
_refine_ls_structure_factor_coef Fsqd
_refine_ls_weighting_details 'calc w=1/[\s^2^(Fo^2^)+(0.1526P)^2^+3.2554P] where P=(Fo^2^+2Fc^2^)/3'
_refine_ls_weighting_scheme calc
_refine_ls_wR_factor_gt 0.2148
_refine_ls_wR_factor_ref 0.2402
_reflns_number_gt 5074
_reflns_number_total 6128
_reflns_threshold_expression >2sigma(I)
_cod_data_source_file d3sc03239f2.cif
_cod_data_source_block rk-38-pph3-r_a
_cod_depositor_comments
;
The following automatic conversions were performed:

data item '_symmetry_cell_setting' value 'Orthorhombic' was changed
to 'orthorhombic' in accordance with the
/home/data/users/saulius/crontab/automatic-downloads/rss-feeds/RSC/lib/dictionaries/cif_core.dic
dictionary named 'cif_core.dic' version 2.4.2 last updated on
2011-04-26.

Automatic conversion script
Id: cif_fix_values 8170 2020-07-09 18:12:32Z antanas 

 Adding full bibliography for 1569832--1569833.cif.
;
_cod_original_sg_symbol_H-M P2(1)2(1)2(1)
_cod_database_code 1569833

loop_
_symmetry_equiv_pos_as_xyz
'x, y, z'
'-x+1/2, -y, z+1/2'
'-x, y+1/2, -z+1/2'
'x+1/2, -y+1/2, -z'

loop_
_atom_site_label
_atom_site_type_symbol
_atom_site_fract_x
_atom_site_fract_y
_atom_site_fract_z
_atom_site_U_iso_or_equiv
_atom_site_adp_type
_atom_site_occupancy
_atom_site_symmetry_multiplicity
_atom_site_calc_flag
_atom_site_refinement_flags
_atom_site_disorder_assembly
_atom_site_disorder_group
S001 S 0.32542(13) 0.30139(11) 0.65808(5) 0.0624(4) Uani 1 1 d . . .
S002 S 0.7986(3) 0.4248(2) 0.52242(7) 0.1109(8) Uani 1 1 d . . .
Cl03 Cl 0.0280(3) 0.8266(2) 0.64698(11) 0.1391(10) Uani 1 1 d . . .
O1 O 0.7993(3) 0.3918(3) 0.62787(11) 0.0527(8) Uani 1 1 d . . .
O005 O 0.7394(4) 0.7456(3) 0.66102(13) 0.0708(10) Uani 1 1 d . . .
N1 N 0.4514(4) 0.3905(3) 0.65064(14) 0.0529(9) Uani 1 1 d . . .
O007 O 0.3623(5) 0.2057(3) 0.68451(19) 0.0916(15) Uani 1 1 d . . .
Cl2 Cl 0.2083(5) 0.9863(4) 0.6121(2) 0.267(3) Uani 1 1 d . . .
O009 O 0.2667(5) 0.2813(5) 0.61590(16) 0.0938(15) Uani 1 1 d . . .
C2 C 0.5478(6) 0.3853(4) 0.52477(18) 0.0604(13) Uani 1 1 d . . .
H2 H 0.4577 0.3838 0.5321 0.072 Uiso 1 1 calc R . .
C00B C 0.7310(5) 0.6279(4) 0.59461(16) 0.0494(10) Uani 1 1 d . . .
H00B H 0.8235 0.6051 0.5888 0.059 Uiso 1 1 calc R . .
C3 C 0.7001(6) 0.7278(4) 0.56453(17) 0.0559(12) Uani 1 1 d . . .
C00D C 0.5698(5) 0.3572(4) 0.64056(14) 0.0449(10) Uani 1 1 d . . .
C00E C 0.6727(5) 0.4503(4) 0.63333(15) 0.0476(10) Uani 1 1 d . . .
C1 C 0.6875(5) 0.5458(4) 0.66764(14) 0.0482(10) Uani 1 1 d . . .
C00G C 0.6433(5) 0.4441(4) 0.74002(15) 0.0537(11) Uani 1 1 d . . .
C00H C 0.6691(5) 0.5429(4) 0.71165(16) 0.0536(11) Uani 1 1 d . . .
H00H H 0.6733 0.6137 0.7260 0.064 Uiso 1 1 calc R . .
C00I C 0.7198(5) 0.6525(4) 0.64425(16) 0.0508(11) Uani 1 1 d . . .
C00J C 0.6390(5) 0.2489(4) 0.63114(16) 0.0535(11) Uani 1 1 d . . .
C00K C 0.5569(6) 0.4554(5) 0.77592(18) 0.0672(14) Uani 1 1 d . . .
H00K H 0.5176 0.5263 0.7819 0.081 Uiso 1 1 calc R . .
C00L C 0.6445(5) 0.5192(4) 0.58976(15) 0.0478(10) Uani 1 1 d . . .
H00L H 0.5513 0.5444 0.5912 0.057 Uiso 1 1 calc R . .
C00M C 0.5988(7) 0.1344(4) 0.62753(19) 0.0688(15) Uani 1 1 d . . .
H00M H 0.5105 0.1127 0.6320 0.083 Uiso 1 1 calc R . .
C00N C 0.7714(5) 0.2775(4) 0.62376(16) 0.0555(12) Uani 1 1 d . . .
C00O C 0.0587(6) 0.5279(5) 0.7415(2) 0.0710(15) Uani 1 1 d . . .
C00P C 0.5291(7) 0.3617(6) 0.8029(2) 0.0763(16) Uani 1 1 d . . .
H00P H 0.4697 0.3694 0.8265 0.092 Uiso 1 1 calc R . .
C00Q C 0.5703(7) 0.7670(5) 0.5595(2) 0.0785(17) Uani 1 1 d . . .
H00Q H 0.5002 0.7292 0.5736 0.094 Uiso 1 1 calc R . .
C00R C 0.0484(6) 0.5298(6) 0.6960(2) 0.0819(18) Uani 1 1 d . . .
H00R H -0.0137 0.5784 0.6827 0.098 Uiso 1 1 calc R . .
C00S C 0.2309(6) 0.3862(5) 0.73520(19) 0.0632(13) Uani 1 1 d . . .
H00S H 0.2922 0.3373 0.7487 0.076 Uiso 1 1 calc R . .
Cl1 Cl 0.2019(6) 0.7529(9) 0.5835(3) 0.449(8) Uani 1 1 d . . .
C00U C 0.2208(5) 0.3894(4) 0.68958(17) 0.0542(11) Uani 1 1 d . . .
C00V C 0.1280(6) 0.4612(6) 0.6695(2) 0.0725(15) Uani 1 1 d . . .
H00V H 0.1196 0.4631 0.6388 0.087 Uiso 1 1 calc R . .
C00W C 0.7049(6) 0.3383(5) 0.73391(17) 0.0665(14) Uani 1 1 d . . .
H00W H 0.7662 0.3293 0.7110 0.080 Uiso 1 1 calc R . .
C00X C 0.5884(7) 0.2591(6) 0.7949(2) 0.0762(17) Uani 1 1 d . . .
H00X H 0.5684 0.1961 0.8128 0.091 Uiso 1 1 calc R . .
C00Y C 0.6579(7) 0.4494(4) 0.54863(16) 0.0646(14) Uani 1 1 d . . .
C00Z C 0.5459(10) 0.8627(6) 0.5334(3) 0.101(2) Uani 1 1 d . . .
H00Z H 0.4588 0.8890 0.5302 0.122 Uiso 1 1 calc R . .
C010 C 0.6959(9) 0.0543(5) 0.6170(2) 0.083(2) Uani 1 1 d . . .
H010 H 0.6719 -0.0226 0.6137 0.100 Uiso 1 1 calc R . .
C011 C 0.1507(7) 0.4551(6) 0.7605(2) 0.0763(16) Uani 1 1 d . . .
H011 H 0.1584 0.4528 0.7913 0.092 Uiso 1 1 calc R . .
C012 C 0.8002(7) 0.7828(5) 0.5427(2) 0.0721(15) Uani 1 1 d . . .
H012 H 0.8876 0.7563 0.5444 0.086 Uiso 1 1 calc R . .
C013 C 0.6430(13) 0.9174(7) 0.5129(3) 0.108(3) Uani 1 1 d . . .
H013 H 0.6235 0.9811 0.4954 0.129 Uiso 1 1 calc R . .
C014 C 0.8684(7) 0.1963(5) 0.61444(18) 0.0718(16) Uani 1 1 d . . .
H014 H 0.9574 0.2164 0.6105 0.086 Uiso 1 1 calc R . .
C015 C 0.8260(9) 0.0854(6) 0.6114(2) 0.086(2) Uani 1 1 d . . .
H015 H 0.8884 0.0283 0.6053 0.104 Uiso 1 1 calc R . .
C016 C -0.0258(8) 0.6075(8) 0.7683(3) 0.109(3) Uani 1 1 d . . .
H01A H -0.0820 0.5635 0.7877 0.163 Uiso 1 1 calc R . .
H01B H -0.0802 0.6531 0.7488 0.163 Uiso 1 1 calc R . .
H01C H 0.0305 0.6572 0.7856 0.163 Uiso 1 1 calc R . .
C017 C 0.6768(7) 0.2473(5) 0.7610(2) 0.0772(17) Uani 1 1 d . . .
H017 H 0.7184 0.1767 0.7562 0.093 Uiso 1 1 calc R . .
C018 C 0.7672(11) 0.8829(6) 0.5170(3) 0.096(2) Uani 1 1 d . . .
H018 H 0.8348 0.9239 0.5029 0.116 Uiso 1 1 calc R . .
C019 C 0.7353(18) 0.3437(9) 0.4848(3) 0.140(5) Uani 1 1 d . . .
H019 H 0.7851 0.3108 0.4620 0.168 Uiso 1 1 calc R . .
C01A C 0.610(2) 0.3286(10) 0.4892(4) 0.153(6) Uani 1 1 d . . .
H01D H 0.5618 0.2822 0.4697 0.183 Uiso 1 1 calc R . .
C5 C 0.1844(10) 0.8462(9) 0.6228(3) 0.116(3) Uani 1 1 d . . .
H5 H 0.2498 0.8255 0.6456 0.139 Uiso 1 1 calc R . .

loop_
_atom_site_aniso_label
_atom_site_aniso_U_11
_atom_site_aniso_U_22
_atom_site_aniso_U_33
_atom_site_aniso_U_23
_atom_site_aniso_U_13
_atom_site_aniso_U_12
S001 0.0558(7) 0.0493(6) 0.0822(9) -0.0086(6) 0.0038(7) -0.0083(6)
S002 0.149(2) 0.0965(13) 0.0868(12) -0.0131(10) 0.0404(13) 0.0019(14)
Cl03 0.133(2) 0.1160(17) 0.168(2) 0.0380(17) 0.0478(18) 0.0078(15)
O1 0.0495(18) 0.0478(17) 0.0607(18) -0.0086(14) 0.0038(15) 0.0079(14)
O005 0.084(3) 0.0480(19) 0.080(2) -0.0130(18) 0.005(2) -0.0153(18)
N1 0.052(2) 0.0401(19) 0.066(2) -0.0028(18) 0.0028(19) -0.0002(17)
O007 0.089(3) 0.043(2) 0.143(4) 0.012(2) 0.033(3) -0.001(2)
Cl2 0.167(4) 0.209(4) 0.423(9) 0.160(5) 0.090(5) -0.001(3)
O009 0.079(3) 0.109(4) 0.093(3) -0.039(3) -0.001(2) -0.023(3)
C2 0.075(3) 0.049(3) 0.057(3) -0.009(2) -0.026(3) -0.009(2)
C00B 0.048(2) 0.042(2) 0.058(3) 0.001(2) 0.006(2) 0.0012(19)
C3 0.069(3) 0.041(2) 0.058(3) -0.001(2) -0.002(2) -0.005(2)
C00D 0.051(3) 0.038(2) 0.045(2) -0.0052(18) -0.0033(19) -0.0014(19)
C00E 0.049(2) 0.040(2) 0.054(2) -0.0071(19) 0.001(2) 0.008(2)
C1 0.049(2) 0.045(2) 0.051(2) -0.0091(19) -0.0002(19) 0.002(2)
C00G 0.059(3) 0.053(3) 0.048(2) -0.011(2) -0.006(2) 0.000(2)
C00H 0.055(3) 0.047(2) 0.058(3) -0.017(2) -0.004(2) 0.003(2)
C00I 0.049(2) 0.045(2) 0.059(3) -0.009(2) 0.001(2) -0.0021(19)
C00J 0.066(3) 0.045(2) 0.050(2) -0.010(2) 0.003(2) 0.006(2)
C00K 0.072(3) 0.069(3) 0.061(3) -0.006(3) 0.010(3) -0.004(3)
C00L 0.050(3) 0.042(2) 0.052(2) -0.0040(19) 0.000(2) -0.0038(19)
C00M 0.099(4) 0.041(3) 0.066(3) -0.008(2) 0.015(3) -0.001(3)
C00N 0.064(3) 0.054(3) 0.048(2) -0.002(2) -0.003(2) 0.013(2)
C00O 0.048(3) 0.074(4) 0.091(4) -0.010(3) 0.005(3) -0.001(3)
C00P 0.069(4) 0.080(4) 0.080(4) 0.008(3) 0.016(3) -0.007(3)
C00Q 0.073(4) 0.058(3) 0.105(5) 0.007(3) -0.005(3) 0.001(3)
C00R 0.058(3) 0.086(4) 0.102(5) -0.008(4) -0.021(3) 0.019(3)
C00S 0.058(3) 0.059(3) 0.072(3) 0.014(3) -0.007(3) -0.001(2)
Cl1 0.182(4) 0.682(16) 0.483(11) -0.460(12) 0.177(6) -0.171(7)
C00U 0.042(2) 0.052(3) 0.068(3) 0.002(2) -0.006(2) -0.007(2)
C00V 0.064(3) 0.089(4) 0.064(3) -0.001(3) -0.010(3) 0.013(3)
C00W 0.082(4) 0.067(3) 0.051(3) -0.009(2) -0.010(3) 0.018(3)
C00X 0.085(4) 0.070(4) 0.073(4) 0.009(3) -0.015(3) -0.019(3)
C00Y 0.099(4) 0.042(2) 0.052(3) 0.001(2) -0.006(3) -0.006(3)
C00Z 0.107(6) 0.068(4) 0.129(6) 0.013(4) -0.033(5) 0.010(4)
C010 0.132(6) 0.044(3) 0.074(4) -0.014(3) 0.016(4) 0.011(4)
C011 0.077(4) 0.082(4) 0.070(3) -0.004(3) 0.003(3) -0.005(3)
C012 0.074(4) 0.068(3) 0.074(3) 0.006(3) 0.009(3) -0.007(3)
C013 0.159(9) 0.069(4) 0.096(5) 0.029(4) -0.035(6) -0.008(5)
C014 0.085(4) 0.066(3) 0.065(3) -0.010(3) 0.014(3) 0.029(3)
C015 0.113(6) 0.066(4) 0.080(4) -0.009(3) 0.016(4) 0.042(4)
C016 0.072(4) 0.114(6) 0.140(7) -0.028(5) 0.011(5) 0.021(4)
C017 0.095(4) 0.061(3) 0.075(4) -0.009(3) -0.029(4) 0.018(3)
C018 0.134(7) 0.070(4) 0.086(5) 0.018(4) 0.012(5) -0.029(5)
C019 0.277(17) 0.077(6) 0.065(5) -0.011(4) 0.060(8) 0.032(8)
C01A 0.288(19) 0.096(7) 0.073(6) -0.008(5) -0.060(9) -0.035(10)
C5 0.094(5) 0.127(7) 0.127(6) -0.005(6) -0.019(5) -0.021(5)

loop_
_atom_type_symbol
_atom_type_description
_atom_type_scat_dispersion_real
_atom_type_scat_dispersion_imag
_atom_type_scat_source
C C 0.0033 0.0016 'International Tables Vol C Tables 4.2.6.8 and 6.1.1.4'
H H 0.0000 0.0000 'International Tables Vol C Tables 4.2.6.8 and 6.1.1.4'
Cl Cl 0.1484 0.1585 'International Tables Vol C Tables 4.2.6.8 and 6.1.1.4'
N N 0.0061 0.0033 'International Tables Vol C Tables 4.2.6.8 and 6.1.1.4'
O O 0.0106 0.0060 'International Tables Vol C Tables 4.2.6.8 and 6.1.1.4'
S S 0.1246 0.1234 'International Tables Vol C Tables 4.2.6.8 and 6.1.1.4'

loop_
_geom_angle_atom_site_label_1
_geom_angle_atom_site_label_2
_geom_angle_atom_site_label_3
_geom_angle
_geom_angle_site_symmetry_1
_geom_angle_site_symmetry_3
_geom_angle_publ_flag
O007 S001 O009 118.9(3) . . ?
O007 S001 N1 111.6(3) . . ?
O009 S001 N1 107.4(3) . . ?
O007 S001 C00U 108.1(3) . . ?
O009 S001 C00U 109.5(3) . . ?
N1 S001 C00U 99.6(2) . . ?
C019 S002 C00Y 95.9(6) . . ?
C00N O1 C00E 106.7(4) . . ?
C00D N1 S001 123.4(3) . . ?
C01A C2 C00Y 105.7(8) . . ?
C3 C00B C00I 115.5(4) . . ?
C3 C00B C00L 117.4(4) . . ?
C00I C00B C00L 101.8(4) . . ?
C012 C3 C00Q 119.0(5) . . ?
C012 C3 C00B 120.2(5) . . ?
C00Q C3 C00B 120.8(5) . . ?
N1 C00D C00J 138.0(4) . . ?
N1 C00D C00E 116.7(4) . . ?
C00J C00D C00E 105.3(4) . . ?
O1 C00E C00D 106.2(3) . . ?
O1 C00E C1 109.4(4) . . ?
C00D C00E C1 119.3(4) . . ?
O1 C00E C00L 107.7(3) . . ?
C00D C00E C00L 111.3(4) . . ?
C1 C00E C00L 102.4(3) . . ?
C00H C1 C00I 122.0(4) . . ?
C00H C1 C00E 129.8(4) . . ?
C00I C1 C00E 108.2(4) . . ?
C00W C00G C00K 117.6(5) . . ?
C00W C00G C00H 122.8(5) . . ?
C00K C00G C00H 119.6(5) . . ?
C1 C00H C00G 128.8(4) . . ?
O005 C00I C1 126.3(4) . . ?
O005 C00I C00B 124.4(4) . . ?
C1 C00I C00B 109.2(4) . . ?
C00N C00J C00M 119.5(5) . . ?
C00N C00J C00D 106.2(4) . . ?
C00M C00J C00D 134.3(5) . . ?
C00P C00K C00G 120.5(6) . . ?
C00Y C00L C00B 118.4(4) . . ?
C00Y C00L C00E 113.9(4) . . ?
C00B C00L C00E 103.8(4) . . ?
C010 C00M C00J 117.2(6) . . ?
O1 C00N C014 122.6(5) . . ?
O1 C00N C00J 114.5(4) . . ?
C014 C00N C00J 122.9(5) . . ?
C00R C00O C011 118.5(6) . . ?
C00R C00O C016 119.2(6) . . ?
C011 C00O C016 122.3(6) . . ?
C00X C00P C00K 119.9(6) . . ?
C00Z C00Q C3 119.5(7) . . ?
C00O C00R C00V 121.5(6) . . ?
C011 C00S C00U 119.8(5) . . ?
C00S C00U C00V 120.0(5) . . ?
C00S C00U S001 118.8(4) . . ?
C00V C00U S001 121.2(4) . . ?
C00R C00V C00U 118.8(5) . . ?
C017 C00W C00G 121.0(6) . . ?
C00P C00X C017 120.6(6) . . ?
C00L C00Y C2 126.7(5) . . ?
C00L C00Y S002 125.0(4) . . ?
C2 C00Y S002 108.2(4) . . ?
C013 C00Z C00Q 121.6(8) . . ?
C015 C010 C00M 121.5(6) . . ?
C00S C011 C00O 121.4(6) . . ?
C3 C012 C018 118.2(7) . . ?
C018 C013 C00Z 120.7(7) . . ?
C015 C014 C00N 116.1(6) . . ?
C014 C015 C010 122.8(6) . . ?
C00X C017 C00W 120.4(6) . . ?
C013 C018 C012 121.0(7) . . ?
C01A C019 S002 113.4(8) . . ?
C019 C01A C2 116.9(9) . . ?
Cl1 C5 Cl2 119.6(8) . . ?
Cl1 C5 Cl03 108.5(5) . . ?
Cl2 C5 Cl03 109.6(6) . . ?

loop_
_geom_bond_atom_site_label_1
_geom_bond_atom_site_label_2
_geom_bond_distance
_geom_bond_site_symmetry_2
_geom_bond_publ_flag
S001 O007 1.416(5) . ?
S001 O009 1.420(5) . ?
S001 N1 1.648(4) . ?
S001 C00U 1.745(5) . ?
S002 C019 1.604(14) . ?
S002 C00Y 1.641(7) . ?
Cl03 C5 1.743(10) . ?
O1 C00N 1.362(6) . ?
O1 C00E 1.448(5) . ?
O005 C00I 1.210(6) . ?
N1 C00D 1.284(6) . ?
Cl2 C5 1.676(11) . ?
C2 C01A 1.403(18) . ?
C2 C00Y 1.512(7) . ?
C00B C3 1.504(7) . ?
C00B C00I 1.527(7) . ?
C00B C00L 1.539(6) . ?
C3 C012 1.359(8) . ?
C3 C00Q 1.387(9) . ?
C00D C00J 1.464(6) . ?
C00D C00E 1.510(6) . ?
C00E C1 1.523(6) . ?
C00E C00L 1.563(6) . ?
C1 C00H 1.339(6) . ?
C1 C00I 1.462(7) . ?
C00G C00W 1.387(8) . ?
C00G C00K 1.391(7) . ?
C00G C00H 1.453(7) . ?
C00J C00N 1.386(8) . ?
C00J C00M 1.394(7) . ?
C00K C00P 1.386(9) . ?
C00L C00Y 1.487(7) . ?
C00M C010 1.383(9) . ?
C00N C014 1.383(7) . ?
C00O C00R 1.374(10) . ?
C00O C011 1.376(9) . ?
C00O C016 1.492(9) . ?
C00P C00X 1.353(9) . ?
C00Q C00Z 1.383(10) . ?
C00R C00V 1.381(9) . ?
C00S C011 1.367(9) . ?
C00S C00U 1.378(8) . ?
Cl1 C5 1.615(10) . ?
C00U C00V 1.388(8) . ?
C00W C017 1.364(9) . ?
C00X C017 1.360(10) . ?
C00Z C013 1.316(14) . ?
C010 C015 1.363(11) . ?
C012 C018 1.436(10) . ?
C013 C018 1.312(13) . ?
C014 C015 1.359(10) . ?
C019 C01A 1.276(19) . ?
